data_4129264
loop_
_publ_author_name
'Lissel, Franziska'
'Schwarz, Florian'
'Blacque, Olivier'
'Riel, Heike'
'L\"ortscher, Emanuel'
'Venkatesan, Koushik'
'Berke, Heinz'

_publ_section_title
;
 Organometallic single-molecule electronics: tuning electron transport
 through X(diphosphine)2FeC4Fe(diphosphine)2X building blocks by varying
 the Fe-X-Au anchoring scheme from coordinative to covalent.
;
_journal_issue 41
_journal_name_full 'Journal of the American Chemical Society'
_journal_page_first 14560
_journal_page_last 14569
_journal_paper_doi 10.1021/ja507672g
_journal_volume 136
_journal_year 2014
_chemical_formula_moiety 'C44 H96 Fe2 N4 P8, 2(C32 H12 B F24)'
_chemical_formula_sum 'C108 H120 B2 F48 Fe2 N4 P8'
_chemical_formula_weight 2767.16
_chemical_name_systematic
;(\m^2^-Buta-1,3-diyne-1,4-diyl){tetrakis[ethane-1,2-diylbis(diethylphosphane-\k<i>P</i>)]}bis(nitrogen-\k<i>N</i>^1^)diiron(2+)
bis{tetrakis[3,5-bis(trifluoromethyl)phenyl]borate(1-)}
;
_space_group_IT_number 14
_space_group_name_Hall '-P 2ybc'
_space_group_name_H-M_alt 'P 1 21/c 1'
_symmetry_cell_setting monoclinic
_symmetry_space_group_name_Hall '-P 2ybc'
_symmetry_space_group_name_H-M 'P 1 21/c 1'
_atom_sites_solution_hydrogens geom
_atom_sites_solution_primary direct
_atom_sites_solution_secondary difmap
_audit_creation_method SHELXL-97
_cell_angle_alpha 90.00
_cell_angle_beta 111.308(3)
_cell_angle_gamma 90.00
_cell_formula_units_Z 2
_cell_length_a 14.0211(4)
_cell_length_b 26.5865(7)
_cell_length_c 17.9536(6)
_cell_measurement_reflns_used 13270
_cell_measurement_temperature 183(2)
_cell_measurement_theta_max 29.85
_cell_measurement_theta_min 2.48
_cell_volume 6235.1(3)
_computing_cell_refinement
;
CrysAlisPro, Version 1.171.33.55 (Oxford Diffraction Ltd., 2010)
;
_computing_data_collection
;
CrysAlisPro, Version 1.171.33.55 (Oxford Diffraction Ltd., 2010)
;
_computing_data_reduction
;
CrysAlisPro, Version 1.171.33.55 (Oxford Diffraction Ltd., 2010)
;
_computing_molecular_graphics 'Mercury (Macrae et al., 2006)'
_computing_publication_material
;
Mercury (Macrae et al., 2006)
PLATON for Windows (Spek, 2003)
PublCIF (Westrip, 2010)
ShelXL97 (Sheldrick, 2008) 
WinGX (Farrugia, 1999)
;
_computing_structure_refinement 'ShelXL97 (Sheldrick, 2008)'
_computing_structure_solution 'ShelXS97 (Sheldrick, 2008)'
_diffrn_ambient_temperature 183(2)
_diffrn_detector_area_resol_mean 10.4498
_diffrn_measured_fraction_theta_full 0.998
_diffrn_measured_fraction_theta_max 0.998
_diffrn_measurement_device_type
; Goniometer Xcalibur, detector: Ruby
Oxford Diffraction (2007). Oxford Diffraction Ltd.,
Xcalibur CCD system
;
_diffrn_measurement_method 'omega scans'
_diffrn_radiation_monochromator graphite
_diffrn_radiation_source 'Enhance (Mo) X-ray Source'
_diffrn_radiation_type MoK\a
_diffrn_radiation_wavelength 0.71073
_diffrn_reflns_av_R_equivalents 0.0448
_diffrn_reflns_av_sigmaI/netI 0.0979
_diffrn_reflns_limit_h_max 16
_diffrn_reflns_limit_h_min -14
_diffrn_reflns_limit_k_max 31
_diffrn_reflns_limit_k_min -31
_diffrn_reflns_limit_l_max 21
_diffrn_reflns_limit_l_min -20
_diffrn_reflns_number 37721
_diffrn_reflns_theta_full 25.35
_diffrn_reflns_theta_max 25.35
_diffrn_reflns_theta_min 2.49
_diffrn_standards_number 0
_exptl_absorpt_coefficient_mu 0.453
_exptl_absorpt_correction_T_max 0.975
_exptl_absorpt_correction_T_min 0.880
_exptl_absorpt_correction_type analytical
_exptl_absorpt_process_details
;
CrysAlisPro, Oxford Diffraction Ltd.,
Version 1.171.33.55 (release 05-01-2010 CrysAlis171 .NET)
(compiled Jan  5 2010,16:28:46)
Analytical numeric absorption correction using a multifaceted crystal
model based on expressions derived by R.C. Clark & J.S. Reid.
(Clark, R. C. & Reid, J. S. (1995). Acta Cryst. A51, 887-897)
;
_exptl_crystal_colour yellow
_exptl_crystal_density_diffrn 1.471
_exptl_crystal_density_method 'not measured'
_exptl_crystal_description plate
_exptl_crystal_F_000 2820
_exptl_crystal_size_max 0.39
_exptl_crystal_size_mid 0.21
_exptl_crystal_size_min 0.06
_refine_diff_density_max 0.803
_refine_diff_density_min -0.482
_refine_diff_density_rms 0.069
_refine_ls_extinction_method none
_refine_ls_goodness_of_fit_ref 0.896
_refine_ls_hydrogen_treatment constr
_refine_ls_matrix_type full
_refine_ls_number_parameters 804
_refine_ls_number_reflns 11389
_refine_ls_number_restraints 113
_refine_ls_restrained_S_all 0.910
_refine_ls_R_factor_all 0.1134
_refine_ls_R_factor_gt 0.0582
_refine_ls_shift/su_max 0.001
_refine_ls_shift/su_mean 0.000
_refine_ls_structure_factor_coef Fsqd
_refine_ls_weighting_details 'w=1/[\s^2^(Fo^2^)+(0.0953P)^2^] where P=(Fo^2^+2Fc^2^)/3'
_refine_ls_weighting_scheme calc
_refine_ls_wR_factor_gt 0.1487
_refine_ls_wR_factor_ref 0.1627
_reflns_number_gt 5883
_reflns_number_total 11389
_reflns_threshold_expression >2sigma(I)
_cod_data_source_file ja507672g_si_002.cif
_cod_data_source_block 3
_cod_original_sg_symbol_H-M 'P 21/c'
_cod_database_code 4129264

loop_
_symmetry_equiv_pos_as_xyz
'x, y, z'
'-x, y+1/2, -z+1/2'
'-x, -y, -z'
'x, -y-1/2, z-1/2'

loop_
_atom_site_label
_atom_site_type_symbol
_atom_site_fract_x
_atom_site_fract_y
_atom_site_fract_z
_atom_site_U_iso_or_equiv
_atom_site_adp_type
_atom_site_occupancy
_atom_site_symmetry_multiplicity
_atom_site_calc_flag
_atom_site_refinement_flags
_atom_site_disorder_assembly
_atom_site_disorder_group
C1 C -0.4923(3) -0.02154(15) 0.6038(3) 0.0352(10) Uani 1 1 d . . .
C2 C -0.4976(3) -0.00748(15) 0.5376(3) 0.0348(10) Uani 1 1 d . . .
N1 N -0.4859(3) -0.06296(14) 0.8065(3) 0.0446(10) Uani 1 1 d . . .
N2 N -0.4859(4) -0.07489(18) 0.8654(3) 0.0705(13) Uani 1 1 d . . .
C3 C -0.3051(4) -0.1010(2) 0.5818(3) 0.0667(15) Uani 1 1 d . . .
H3A H -0.3632 -0.0799 0.5554 0.100 Uiso 1 1 calc R . .
H3B H -0.2990 -0.1258 0.5450 0.100 Uiso 1 1 calc R . .
H3C H -0.2442 -0.0808 0.6004 0.100 Uiso 1 1 calc R . .
C4 C -0.3191(4) -0.12684(18) 0.6523(3) 0.0552(13) Uani 1 1 d . . .
H4A H -0.2592 -0.1475 0.6785 0.066 Uiso 1 1 calc R . .
H4B H -0.3773 -0.1493 0.6318 0.066 Uiso 1 1 calc R . .
C5 C -0.2991(3) -0.12756(19) 0.8169(3) 0.0574(14) Uani 1 1 d . . .
H5A H -0.2971 -0.1074 0.8624 0.069 Uiso 1 1 calc R . .
H5B H -0.3516 -0.1529 0.8089 0.069 Uiso 1 1 calc R . .
C6 C -0.1962(4) -0.1544(2) 0.8385(4) 0.0776(18) Uani 1 1 d . . .
H6A H -0.2001 -0.1787 0.7980 0.116 Uiso 1 1 calc R . .
H6B H -0.1801 -0.1711 0.8890 0.116 Uiso 1 1 calc R . .
H6C H -0.1438 -0.1303 0.8422 0.116 Uiso 1 1 calc R . .
C7 C -0.2313(3) -0.04157(16) 0.7529(3) 0.0479(12) Uani 1 1 d . . .
H7A H -0.1932 -0.0424 0.8101 0.057 Uiso 1 1 calc R . .
H7B H -0.1855 -0.0518 0.7262 0.057 Uiso 1 1 calc R . .
C8 C -0.2673(4) 0.0110(2) 0.7284(4) 0.0670(16) Uani 1 1 d . . .
H8A H -0.2847 0.0150 0.6713 0.080 Uiso 1 1 calc R . .
H8B H -0.2134 0.0347 0.7558 0.080 Uiso 1 1 calc R . .
C9 C -0.3191(4) 0.0312(2) 0.8634(3) 0.0751(17) Uani 1 1 d . . .
H9A H -0.2934 -0.0013 0.8867 0.090 Uiso 1 1 calc R . .
H9B H -0.2605 0.0532 0.8735 0.090 Uiso 1 1 calc R . .
C10 C -0.3856(5) 0.0527(3) 0.9068(4) 0.093(2) Uani 1 1 d . . .
H10A H -0.4252 0.0802 0.8766 0.139 Uiso 1 1 calc R . .
H10B H -0.3426 0.0643 0.9588 0.139 Uiso 1 1 calc R . .
H10C H -0.4307 0.0270 0.9122 0.139 Uiso 1 1 calc R . .
C11 C -0.4147(4) 0.08581(19) 0.7151(4) 0.0772(18) Uani 1 1 d . . .
H11A H -0.4403 0.0839 0.6572 0.093 Uiso 1 1 calc R . .
H11B H -0.4700 0.0980 0.7305 0.093 Uiso 1 1 calc R . .
C12 C -0.3268(5) 0.1247(2) 0.7422(4) 0.107(3) Uani 1 1 d . . .
H12A H -0.3029 0.1284 0.7992 0.160 Uiso 1 1 calc R . .
H12B H -0.3513 0.1565 0.7173 0.160 Uiso 1 1 calc R . .
H12C H -0.2716 0.1134 0.7268 0.160 Uiso 1 1 calc R . .
C13A C -0.6511(6) 0.0297(3) 0.7706(4) 0.0804(15) Uani 0.642(5) 1 d PD A 1
H13A H -0.6154 0.0089 0.8167 0.097 Uiso 0.642(5) 1 calc PR A 1
H13B H -0.6151 0.0616 0.7790 0.097 Uiso 0.642(5) 1 calc PR A 1
C14A C -0.7559(7) 0.0399(5) 0.7716(8) 0.126(3) Uani 0.642(5) 1 d PD A 1
H14A H -0.7499 0.0562 0.8208 0.189 Uiso 0.642(5) 1 calc PR A 1
H14B H -0.7921 0.0087 0.7671 0.189 Uiso 0.642(5) 1 calc PR A 1
H14C H -0.7928 0.0613 0.7274 0.189 Uiso 0.642(5) 1 calc PR A 1
C17A C -0.7453(5) -0.0420(3) 0.6446(7) 0.0804(15) Uani 0.642(5) 1 d PD A 1
H17A H -0.7769 -0.0449 0.6843 0.097 Uiso 0.642(5) 1 calc PR A 1
H17B H -0.7950 -0.0266 0.5975 0.097 Uiso 0.642(5) 1 calc PR A 1
C18A C -0.7228(4) -0.0942(3) 0.6227(7) 0.0804(15) Uani 0.642(5) 1 d PD A 1
H18A H -0.7583 -0.0988 0.5657 0.097 Uiso 0.642(5) 1 calc PR A 1
H18B H -0.7509 -0.1183 0.6498 0.097 Uiso 0.642(5) 1 calc PR A 1
C19A C -0.5834(5) -0.1316(4) 0.5521(4) 0.0804(15) Uani 0.642(5) 1 d PD A 1
H19A H -0.5276 -0.1138 0.5440 0.097 Uiso 0.642(5) 1 calc PR A 1
H19B H -0.5631 -0.1666 0.5606 0.097 Uiso 0.642(5) 1 calc PR A 1
C20A C -0.6727(7) -0.1292(5) 0.4742(5) 0.126(3) Uani 0.642(5) 1 d PD A 1
H20A H -0.6540 -0.1442 0.4328 0.189 Uiso 0.642(5) 1 calc PR A 1
H20B H -0.6917 -0.0947 0.4610 0.189 Uiso 0.642(5) 1 calc PR A 1
H20C H -0.7296 -0.1472 0.4791 0.189 Uiso 0.642(5) 1 calc PR A 1
C13B C -0.6939(11) -0.0023(6) 0.7588(7) 0.0804(15) Uani 0.358(5) 1 d PD A 2
H13C H -0.7669 0.0003 0.7290 0.097 Uiso 0.358(5) 1 calc PR A 2
H13D H -0.6826 -0.0364 0.7792 0.097 Uiso 0.358(5) 1 calc PR A 2
C14B C -0.6754(13) 0.0298(8) 0.8311(8) 0.126(3) Uani 0.358(5) 1 d PD A 2
H14D H -0.7228 0.0208 0.8562 0.189 Uiso 0.358(5) 1 calc PR A 2
H14E H -0.6847 0.0645 0.8155 0.189 Uiso 0.358(5) 1 calc PR A 2
H14F H -0.6067 0.0247 0.8680 0.189 Uiso 0.358(5) 1 calc PR A 2
C17B C -0.7276(10) -0.0424(4) 0.6110(8) 0.0804(15) Uani 0.358(5) 1 d PD A 2
H17C H -0.7976 -0.0309 0.5969 0.097 Uiso 0.358(5) 1 calc PR A 2
H17D H -0.7122 -0.0465 0.5628 0.097 Uiso 0.358(5) 1 calc PR A 2
C18B C -0.7075(8) -0.0904(5) 0.6603(11) 0.0804(15) Uani 0.358(5) 1 d PD A 2
H18C H -0.7614 -0.1151 0.6384 0.097 Uiso 0.358(5) 1 calc PR A 2
H18D H -0.6972 -0.0840 0.7159 0.097 Uiso 0.358(5) 1 calc PR A 2
C19B C -0.6573(8) -0.1106(6) 0.5393(4) 0.0804(15) Uani 0.358(5) 1 d PD A 2
H19C H -0.7201 -0.1299 0.5252 0.097 Uiso 0.358(5) 1 calc PR A 2
H19D H -0.6724 -0.0772 0.5164 0.097 Uiso 0.358(5) 1 calc PR A 2
C20B C -0.5784(8) -0.1368(10) 0.5154(11) 0.126(3) Uani 0.358(5) 1 d PD A 2
H20D H -0.6038 -0.1410 0.4584 0.189 Uiso 0.358(5) 1 calc PR A 2
H20E H -0.5638 -0.1691 0.5407 0.189 Uiso 0.358(5) 1 calc PR A 2
H20F H -0.5169 -0.1170 0.5316 0.189 Uiso 0.358(5) 1 calc PR A 2
C15 C -0.6673(3) 0.05403(19) 0.6189(3) 0.0719(17) Uani 1 1 d D A .
H15A H -0.6235 0.0814 0.6475 0.086 Uiso 1 1 calc R . .
H15B H -0.6488 0.0465 0.5731 0.086 Uiso 1 1 calc R . .
C16 C -0.7755(3) 0.0734(2) 0.5877(3) 0.0656(15) Uani 1 1 d D . .
H16A H -0.7821 0.0992 0.5489 0.098 Uiso 1 1 calc R . .
H16B H -0.7920 0.0869 0.6311 0.098 Uiso 1 1 calc R . .
H16C H -0.8215 0.0463 0.5632 0.098 Uiso 1 1 calc R . .
C21 C -0.5695(4) -0.16879(15) 0.6985(3) 0.0659(15) Uani 1 1 d D A .
H21A H -0.5050 -0.1826 0.6996 0.079 Uiso 1 1 calc R . .
H21B H -0.5624 -0.1624 0.7535 0.079 Uiso 1 1 calc R . .
C22 C -0.6508(4) -0.20874(18) 0.6654(4) 0.0706(16) Uani 1 1 d D . .
H22A H -0.6271 -0.2399 0.6929 0.106 Uiso 1 1 calc R . .
H22B H -0.6647 -0.2131 0.6094 0.106 Uiso 1 1 calc R . .
H22C H -0.7124 -0.1985 0.6730 0.106 Uiso 1 1 calc R . .
C23 C 0.1409(3) 0.20979(14) 0.8095(2) 0.0295(9) Uani 1 1 d . . .
C24 C 0.2116(3) 0.20138(15) 0.7720(3) 0.0350(10) Uani 1 1 d . . .
H24 H 0.1880 0.1894 0.7197 0.042 Uiso 1 1 calc R . .
C25 C 0.3153(3) 0.21033(15) 0.8101(3) 0.0374(11) Uani 1 1 d . . .
C26 C 0.3539(3) 0.22774(16) 0.8878(3) 0.0437(12) Uani 1 1 d . . .
H26 H 0.4239 0.2329 0.9137 0.052 Uiso 1 1 calc R . .
C27 C 0.2866(3) 0.23740(16) 0.9263(3) 0.0382(11) Uani 1 1 d . . .
C28 C 0.1829(3) 0.22883(15) 0.8877(2) 0.0360(10) Uani 1 1 d . . .
H28 H 0.1391 0.2360 0.9147 0.043 Uiso 1 1 calc R . .
C29 C 0.3865(4) 0.2005(2) 0.7668(3) 0.0572(14) Uani 1 1 d . . .
C30 C 0.3266(3) 0.2539(2) 1.0110(3) 0.0546(14) Uani 1 1 d . . .
C31 C -0.0544(3) 0.24573(14) 0.7430(2) 0.0265(9) Uani 1 1 d . . .
C32 C -0.0192(3) 0.29527(14) 0.7596(2) 0.0297(9) Uani 1 1 d . . .
H32 H 0.0495 0.3009 0.7899 0.036 Uiso 1 1 calc R . .
C33 C -0.0840(3) 0.33653(14) 0.7319(2) 0.0314(10) Uani 1 1 d . B .
C34 C -0.1869(3) 0.32989(15) 0.6876(2) 0.0332(10) Uani 1 1 d . . .
H34 H -0.2303 0.3574 0.6703 0.040 Uiso 1 1 calc R . .
C35 C -0.2241(3) 0.28156(15) 0.6697(2) 0.0329(10) Uani 1 1 d . . .
C36 C -0.1589(3) 0.24061(15) 0.6972(2) 0.0306(9) Uani 1 1 d . . .
H36 H -0.1858 0.2084 0.6846 0.037 Uiso 1 1 calc R . .
C37 C -0.0431(3) 0.38855(17) 0.7490(2) 0.0525(10) Uani 1 1 d DU . .
C38 C -0.3334(3) 0.27369(19) 0.6192(3) 0.0486(12) Uani 1 1 d . . .
C39 C -0.0044(3) 0.16112(14) 0.6895(2) 0.0283(9) Uani 1 1 d . . .
C40 C 0.0005(3) 0.18320(15) 0.6203(2) 0.0300(9) Uani 1 1 d . . .
H40 H 0.0125 0.2176 0.6203 0.036 Uiso 1 1 calc R . .
C41 C -0.0120(3) 0.15558(15) 0.5516(2) 0.0294(9) Uani 1 1 d . . .
C42 C -0.0309(3) 0.10405(16) 0.5498(2) 0.0326(10) Uani 1 1 d . . .
H42 H -0.0379 0.0852 0.5045 0.039 Uiso 1 1 calc R . .
C43 C -0.0389(3) 0.08157(14) 0.6166(2) 0.0285(9) Uani 1 1 d . . .
C44 C -0.0263(3) 0.10949(15) 0.6848(2) 0.0293(9) Uani 1 1 d . . .
H44 H -0.0326 0.0935 0.7289 0.035 Uiso 1 1 calc R . .
C45 C -0.0047(3) 0.18007(18) 0.4799(3) 0.0408(11) Uani 1 1 d . . .
C46 C -0.0618(4) 0.02704(16) 0.6161(3) 0.0427(11) Uani 1 1 d . . .
C47 C -0.0055(3) 0.16434(14) 0.8403(2) 0.0276(9) Uani 1 1 d . . .
C48 C 0.0531(3) 0.12165(15) 0.8735(2) 0.0344(10) Uani 1 1 d . . .
H48 H 0.1032 0.1117 0.8540 0.041 Uiso 1 1 calc R . .
C49 C 0.0399(3) 0.09356(16) 0.9341(3) 0.0389(11) Uani 1 1 d . . .
C50 C -0.0303(3) 0.10808(16) 0.9668(2) 0.0396(11) Uani 1 1 d . . .
H50 H -0.0388 0.0896 1.0079 0.048 Uiso 1 1 calc R . .
C51 C -0.0881(3) 0.15071(16) 0.9373(2) 0.0362(10) Uani 1 1 d . . .
C52 C -0.0754(3) 0.17765(15) 0.8752(2) 0.0310(10) Uani 1 1 d . . .
H52 H -0.1158 0.2060 0.8560 0.037 Uiso 1 1 calc R . .
C53 C 0.1050(4) 0.0473(2) 0.9618(3) 0.0593(14) Uani 1 1 d . . .
C54 C -0.1601(4) 0.1695(2) 0.9757(3) 0.0548(13) Uani 1 1 d . . .
F1 F 0.3541(3) 0.16681(15) 0.7100(3) 0.1114(14) Uani 1 1 d . . .
F2 F 0.4794(2) 0.18811(19) 0.8135(2) 0.1249(17) Uani 1 1 d . . .
F3 F 0.3996(3) 0.24068(14) 0.7275(2) 0.0968(11) Uani 1 1 d . . .
F4 F 0.3622(3) 0.21574(15) 1.0609(2) 0.1109(13) Uani 1 1 d . . .
F5 F 0.4074(3) 0.28406(14) 1.02849(19) 0.0978(12) Uani 1 1 d . . .
F6 F 0.2621(2) 0.27773(18) 1.0341(2) 0.1267(18) Uani 1 1 d . . .
F7A F 0.0503(3) 0.3916(4) 0.8041(3) 0.0562(14) Uani 0.776(9) 1 d PDU B 1
F8A F -0.0330(5) 0.40997(18) 0.6853(2) 0.0895(18) Uani 0.776(9) 1 d PDU B 1
F9A F -0.1010(5) 0.4184(2) 0.7742(6) 0.111(2) Uani 0.776(9) 1 d PDU B 1
F7B F -0.1022(14) 0.4228(4) 0.7000(11) 0.082(4) Uani 0.224(9) 1 d PDU B 2
F8B F -0.0632(15) 0.4042(6) 0.8125(7) 0.063(3) Uani 0.224(9) 1 d PDU B 2
F9B F 0.0580(5) 0.3936(15) 0.7793(14) 0.071(4) Uani 0.224(9) 1 d PDU B 2
F10 F -0.3913(2) 0.31300(13) 0.6149(2) 0.1059(14) Uani 1 1 d . . .
F11 F -0.3472(2) 0.26347(16) 0.5440(2) 0.1016(13) Uani 1 1 d . . .
F12 F -0.3764(2) 0.23652(14) 0.6428(2) 0.1042(13) Uani 1 1 d . . .
F13 F 0.0336(2) 0.22713(11) 0.49442(17) 0.0736(9) Uani 1 1 d . . .
F14 F 0.0578(3) 0.15748(12) 0.45114(19) 0.0871(11) Uani 1 1 d . . .
F15 F -0.0930(2) 0.18656(15) 0.42224(18) 0.0952(12) Uani 1 1 d . . .
F16 F -0.0206(3) -0.00006(10) 0.5735(2) 0.0780(10) Uani 1 1 d . . .
F17 F -0.1612(2) 0.01656(11) 0.5848(2) 0.0823(10) Uani 1 1 d . . .
F18 F -0.0328(3) 0.00670(10) 0.68778(18) 0.0826(10) Uani 1 1 d . . .
F19 F 0.2044(2) 0.05670(13) 0.9796(2) 0.0994(13) Uani 1 1 d . . .
F20 F 0.0784(3) 0.01066(13) 0.9106(2) 0.1071(14) Uani 1 1 d . . .
F21 F 0.0984(2) 0.02876(12) 1.02974(19) 0.0778(9) Uani 1 1 d . . .
F22 F -0.1953(2) 0.13361(11) 1.0093(2) 0.0765(9) Uani 1 1 d . . .
F23 F -0.2412(3) 0.19129(18) 0.9255(3) 0.1337(19) Uani 1 1 d . . .
F24 F -0.1160(3) 0.20147(15) 1.0334(3) 0.1277(18) Uani 1 1 d . . .
P1 P -0.33886(8) -0.08651(4) 0.72813(7) 0.0397(3) Uani 1 1 d . . .
P2 P -0.38115(8) 0.02309(4) 0.75473(7) 0.0383(3) Uani 1 1 d . . .
P3 P -0.63596(8) -0.00022(4) 0.68329(8) 0.0431(3) Uani 1 1 d D . .
P4 P -0.58856(9) -0.10860(4) 0.64688(8) 0.0455(3) Uani 1 1 d D . .
Fe1 Fe -0.48689(4) -0.04314(2) 0.70768(4) 0.03391(18) Uani 1 1 d . A .
B1 B 0.0179(3) 0.19586(17) 0.7702(3) 0.0279(11) Uani 1 1 d . . .

loop_
_atom_site_aniso_label
_atom_site_aniso_U_11
_atom_site_aniso_U_22
_atom_site_aniso_U_33
_atom_site_aniso_U_23
_atom_site_aniso_U_13
_atom_site_aniso_U_12
C1 0.027(2) 0.025(2) 0.052(3) 0.010(2) 0.012(2) 0.0060(18)
C2 0.026(2) 0.026(2) 0.051(3) 0.004(2) 0.013(2) 0.0049(18)
N1 0.044(2) 0.043(2) 0.049(3) 0.007(2) 0.019(2) 0.0028(18)
N2 0.088(3) 0.070(3) 0.065(3) 0.013(3) 0.041(3) 0.002(3)
C3 0.077(4) 0.062(4) 0.073(4) -0.001(3) 0.042(3) 0.011(3)
C4 0.048(3) 0.045(3) 0.074(4) -0.002(3) 0.024(3) 0.004(2)
C5 0.042(3) 0.050(3) 0.069(4) 0.023(3) 0.008(2) 0.013(2)
C6 0.052(3) 0.076(4) 0.093(5) 0.031(3) 0.012(3) 0.024(3)
C7 0.034(2) 0.042(3) 0.063(3) 0.005(2) 0.013(2) -0.001(2)
C8 0.046(3) 0.066(4) 0.090(4) -0.006(3) 0.026(3) -0.007(3)
C9 0.073(4) 0.078(4) 0.074(4) -0.008(3) 0.026(3) -0.015(3)
C10 0.077(4) 0.106(5) 0.101(5) -0.045(4) 0.040(4) -0.011(4)
C11 0.063(3) 0.052(3) 0.094(5) 0.014(3) 0.001(3) -0.020(3)
C12 0.094(5) 0.071(4) 0.118(6) 0.028(4) -0.006(4) -0.046(4)
C13A 0.042(2) 0.058(2) 0.134(5) -0.015(3) 0.024(2) -0.0062(18)
C14A 0.100(6) 0.160(7) 0.110(7) -0.040(6) 0.030(5) 0.034(6)
C17A 0.042(2) 0.058(2) 0.134(5) -0.015(3) 0.024(2) -0.0062(18)
C18A 0.042(2) 0.058(2) 0.134(5) -0.015(3) 0.024(2) -0.0062(18)
C19A 0.042(2) 0.058(2) 0.134(5) -0.015(3) 0.024(2) -0.0062(18)
C20A 0.100(6) 0.160(7) 0.110(7) -0.040(6) 0.030(5) 0.034(6)
C13B 0.042(2) 0.058(2) 0.134(5) -0.015(3) 0.024(2) -0.0062(18)
C14B 0.100(6) 0.160(7) 0.110(7) -0.040(6) 0.030(5) 0.034(6)
C17B 0.042(2) 0.058(2) 0.134(5) -0.015(3) 0.024(2) -0.0062(18)
C18B 0.042(2) 0.058(2) 0.134(5) -0.015(3) 0.024(2) -0.0062(18)
C19B 0.042(2) 0.058(2) 0.134(5) -0.015(3) 0.024(2) -0.0062(18)
C20B 0.100(6) 0.160(7) 0.110(7) -0.040(6) 0.030(5) 0.034(6)
C15 0.057(3) 0.069(4) 0.100(5) 0.039(3) 0.040(3) 0.032(3)
C16 0.048(3) 0.068(4) 0.075(4) 0.010(3) 0.016(3) 0.022(3)
C21 0.060(3) 0.048(3) 0.083(4) 0.006(3) 0.017(3) -0.019(3)
C22 0.060(3) 0.045(3) 0.096(5) 0.005(3) 0.016(3) -0.015(3)
C23 0.034(2) 0.022(2) 0.031(3) 0.0005(18) 0.0095(19) -0.0002(18)
C24 0.039(2) 0.031(2) 0.033(3) -0.0019(19) 0.011(2) -0.0019(19)
C25 0.035(2) 0.027(2) 0.049(3) 0.003(2) 0.014(2) 0.0047(19)
C26 0.026(2) 0.034(3) 0.062(3) -0.002(2) 0.006(2) -0.001(2)
C27 0.032(2) 0.036(3) 0.037(3) -0.004(2) 0.001(2) 0.003(2)
C28 0.032(2) 0.034(3) 0.039(3) -0.001(2) 0.010(2) 0.0023(19)
C29 0.046(3) 0.057(4) 0.072(4) -0.010(3) 0.024(3) -0.006(3)
C30 0.031(3) 0.072(4) 0.047(3) -0.008(3) -0.002(2) 0.002(3)
C31 0.032(2) 0.025(2) 0.024(2) -0.0007(18) 0.0116(17) -0.0042(18)
C32 0.028(2) 0.030(2) 0.032(2) -0.0037(19) 0.0108(18) -0.0048(19)
C33 0.044(2) 0.020(2) 0.035(3) -0.0033(19) 0.020(2) -0.0032(19)
C34 0.037(2) 0.028(2) 0.038(3) 0.005(2) 0.017(2) 0.0043(19)
C35 0.030(2) 0.035(3) 0.032(2) 0.002(2) 0.0087(18) -0.0002(19)
C36 0.033(2) 0.026(2) 0.035(2) -0.0023(19) 0.0142(19) -0.0044(19)
C37 0.053(2) 0.027(2) 0.077(3) -0.0020(19) 0.0231(18) -0.0028(19)
C38 0.038(3) 0.047(3) 0.052(4) -0.004(2) 0.006(2) 0.003(2)
C39 0.025(2) 0.029(2) 0.030(2) 0.0020(19) 0.0084(17) 0.0016(17)
C40 0.028(2) 0.027(2) 0.033(3) 0.002(2) 0.0091(18) 0.0037(18)
C41 0.026(2) 0.033(2) 0.030(2) 0.006(2) 0.0107(17) 0.0032(18)
C42 0.031(2) 0.040(3) 0.025(2) -0.006(2) 0.0077(18) 0.0053(19)
C43 0.025(2) 0.027(2) 0.031(2) -0.0018(19) 0.0077(18) 0.0009(17)
C44 0.027(2) 0.030(2) 0.029(2) 0.0041(19) 0.0081(17) 0.0049(18)
C45 0.039(3) 0.046(3) 0.038(3) 0.003(2) 0.016(2) 0.001(2)
C46 0.049(3) 0.032(3) 0.042(3) -0.003(2) 0.010(2) 0.002(2)
C47 0.028(2) 0.024(2) 0.026(2) -0.0061(18) 0.0036(17) -0.0030(18)
C48 0.037(2) 0.036(3) 0.025(2) -0.002(2) 0.0052(19) -0.001(2)
C49 0.040(2) 0.036(3) 0.037(3) 0.002(2) 0.008(2) -0.002(2)
C50 0.053(3) 0.042(3) 0.024(2) 0.005(2) 0.013(2) -0.007(2)
C51 0.047(3) 0.034(3) 0.029(3) -0.005(2) 0.015(2) -0.007(2)
C52 0.035(2) 0.027(2) 0.029(2) -0.0061(19) 0.0089(19) -0.0035(18)
C53 0.069(4) 0.057(4) 0.047(3) 0.028(3) 0.015(3) 0.014(3)
C54 0.073(4) 0.059(4) 0.047(3) -0.003(3) 0.040(3) -0.002(3)
F1 0.088(2) 0.114(3) 0.168(4) -0.078(3) 0.089(3) -0.031(2)
F2 0.054(2) 0.237(5) 0.091(3) 0.024(3) 0.035(2) 0.058(3)
F3 0.113(3) 0.089(3) 0.120(3) 0.002(2) 0.080(3) -0.011(2)
F4 0.161(4) 0.102(3) 0.048(2) 0.005(2) 0.011(2) 0.001(3)
F5 0.080(2) 0.127(3) 0.064(2) -0.029(2) -0.0010(18) -0.038(2)
F6 0.055(2) 0.227(5) 0.071(2) -0.089(3) -0.0098(17) 0.029(2)
F7A 0.0598(17) 0.037(2) 0.067(3) -0.001(3) 0.0173(16) -0.0164(19)
F8A 0.107(4) 0.054(3) 0.081(3) 0.025(2) 0.003(2) -0.046(3)
F9A 0.078(3) 0.037(3) 0.230(6) -0.048(4) 0.069(4) -0.006(2)
F7B 0.101(7) 0.020(5) 0.099(6) 0.014(6) 0.005(7) -0.015(5)
F8B 0.078(7) 0.024(7) 0.090(6) -0.014(5) 0.034(6) -0.003(6)
F9B 0.059(3) 0.049(8) 0.104(10) -0.010(10) 0.030(4) -0.026(5)
F10 0.0380(17) 0.074(2) 0.168(4) -0.027(2) -0.0066(19) 0.0164(17)
F11 0.0512(19) 0.173(4) 0.060(2) -0.023(2) -0.0042(16) -0.012(2)
F12 0.0431(17) 0.110(3) 0.133(3) 0.042(2) -0.0002(19) -0.0305(18)
F13 0.104(2) 0.065(2) 0.062(2) 0.0118(16) 0.0419(18) -0.0201(18)
F14 0.136(3) 0.083(2) 0.077(2) 0.0338(18) 0.081(2) 0.045(2)
F15 0.0550(19) 0.159(3) 0.052(2) 0.054(2) -0.0037(16) -0.0230(19)
F16 0.122(3) 0.0335(16) 0.112(3) -0.0246(16) 0.084(2) -0.0092(16)
F17 0.062(2) 0.0476(19) 0.134(3) -0.0007(19) 0.032(2) -0.0187(15)
F18 0.151(3) 0.0256(16) 0.061(2) 0.0055(14) 0.026(2) 0.0015(17)
F19 0.061(2) 0.106(3) 0.133(3) 0.071(2) 0.039(2) 0.0368(19)
F20 0.170(4) 0.052(2) 0.079(3) 0.0015(19) 0.021(2) 0.049(2)
F21 0.077(2) 0.078(2) 0.073(2) 0.0447(18) 0.0220(17) 0.0195(17)
F22 0.093(2) 0.070(2) 0.095(2) 0.0074(18) 0.070(2) -0.0070(17)
F23 0.146(4) 0.186(4) 0.113(3) 0.073(3) 0.100(3) 0.117(3)
F24 0.176(4) 0.121(3) 0.150(4) -0.095(3) 0.134(4) -0.079(3)
P1 0.0309(6) 0.0330(7) 0.0526(8) 0.0069(6) 0.0121(5) 0.0028(5)
P2 0.0315(6) 0.0322(6) 0.0460(7) 0.0016(5) 0.0080(5) -0.0017(5)
P3 0.0303(6) 0.0412(7) 0.0593(8) 0.0060(6) 0.0180(6) 0.0025(5)
P4 0.0359(6) 0.0359(7) 0.0578(8) 0.0038(6) 0.0087(6) -0.0060(5)
Fe1 0.0270(3) 0.0315(4) 0.0413(4) 0.0056(3) 0.0102(3) 0.0006(3)
B1 0.029(2) 0.024(3) 0.029(3) -0.004(2) 0.009(2) -0.002(2)

loop_
_atom_type_symbol
_atom_type_description
_atom_type_scat_dispersion_real
_atom_type_scat_dispersion_imag
_atom_type_scat_source
C C 0.0033 0.0016 'International Tables Vol C Tables 4.2.6.8 and 6.1.1.4'
H H 0.0000 0.0000 'International Tables Vol C Tables 4.2.6.8 and 6.1.1.4'
F F 0.0171 0.0103 'International Tables Vol C Tables 4.2.6.8 and 6.1.1.4'
P P 0.1023 0.0942 'International Tables Vol C Tables 4.2.6.8 and 6.1.1.4'
Fe Fe 0.3463 0.8444 'International Tables Vol C Tables 4.2.6.8 and 6.1.1.4'
B B 0.0013 0.0007 'International Tables Vol C Tables 4.2.6.8 and 6.1.1.4'

loop_
_geom_angle_atom_site_label_1
_geom_angle_atom_site_label_2
_geom_angle_atom_site_label_3
_geom_angle
_geom_angle_site_symmetry_3
C2 C1 Fe1 178.7(4) .
C1 C2 C2 178.6(6) 3_456
N2 N1 Fe1 179.6(5) .
C4 C3 H3A 109.5 .
C4 C3 H3B 109.5 .
H3A C3 H3B 109.5 .
C4 C3 H3C 109.5 .
H3A C3 H3C 109.5 .
H3B C3 H3C 109.5 .
C3 C4 P1 117.1(4) .
C3 C4 H4A 108.0 .
P1 C4 H4A 108.0 .
C3 C4 H4B 108.0 .
P1 C4 H4B 108.0 .
H4A C4 H4B 107.3 .
C6 C5 P1 117.3(4) .
C6 C5 H5A 108.0 .
P1 C5 H5A 108.0 .
C6 C5 H5B 108.0 .
P1 C5 H5B 108.0 .
H5A C5 H5B 107.2 .
C5 C6 H6A 109.5 .
C5 C6 H6B 109.5 .
H6A C6 H6B 109.5 .
C5 C6 H6C 109.5 .
H6A C6 H6C 109.5 .
H6B C6 H6C 109.5 .
C8 C7 P1 112.0(3) .
C8 C7 H7A 109.2 .
P1 C7 H7A 109.2 .
C8 C7 H7B 109.2 .
P1 C7 H7B 109.2 .
H7A C7 H7B 107.9 .
C7 C8 P2 108.5(4) .
C7 C8 H8A 110.0 .
P2 C8 H8A 110.0 .
C7 C8 H8B 110.0 .
P2 C8 H8B 110.0 .
H8A C8 H8B 108.4 .
C10 C9 P2 116.4(4) .
C10 C9 H9A 108.2 .
P2 C9 H9A 108.2 .
C10 C9 H9B 108.2 .
P2 C9 H9B 108.2 .
H9A C9 H9B 107.3 .
C9 C10 H10A 109.5 .
C9 C10 H10B 109.5 .
H10A C10 H10B 109.5 .
C9 C10 H10C 109.5 .
H10A C10 H10C 109.5 .
H10B C10 H10C 109.5 .
C12 C11 P2 115.5(4) .
C12 C11 H11A 108.4 .
P2 C11 H11A 108.4 .
C12 C11 H11B 108.4 .
P2 C11 H11B 108.4 .
H11A C11 H11B 107.5 .
C11 C12 H12A 109.5 .
C11 C12 H12B 109.5 .
H12A C12 H12B 109.5 .
C11 C12 H12C 109.5 .
H12A C12 H12C 109.5 .
H12B C12 H12C 109.5 .
C14A C13A P3 120.3(6) .
C14A C13A H13A 107.2 .
P3 C13A H13A 107.2 .
C14A C13A H13B 107.2 .
P3 C13A H13B 107.2 .
H13A C13A H13B 106.9 .
C13A C14A H14A 109.5 .
C13A C14A H14B 109.5 .
H14A C14A H14B 109.5 .
C13A C14A H14C 109.5 .
H14A C14A H14C 109.5 .
H14B C14A H14C 109.5 .
C18A C17A P3 115.9(5) .
C18A C17A H17A 108.3 .
P3 C17A H17A 108.3 .
C18A C17A H17B 108.3 .
P3 C17A H17B 108.3 .
H17A C17A H17B 107.4 .
C17A C18A P4 115.5(5) .
C17A C18A H18A 108.4 .
P4 C18A H18A 108.4 .
C17A C18A H18B 108.4 .
P4 C18A H18B 108.4 .
H18A C18A H18B 107.5 .
C20A C19A P4 123.3(6) .
C20A C19A H19A 106.5 .
P4 C19A H19A 106.5 .
C20A C19A H19B 106.5 .
P4 C19A H19B 106.5 .
H19A C19A H19B 106.5 .
C19A C20A H20A 109.5 .
C19A C20A H20B 109.5 .
H20A C20A H20B 109.5 .
C19A C20A H20C 109.5 .
H20A C20A H20C 109.5 .
H20B C20A H20C 109.5 .
C14B C13B P3 130.2(13) .
C14B C13B H13C 104.7 .
P3 C13B H13C 104.7 .
C14B C13B H13D 104.7 .
P3 C13B H13D 104.7 .
H13C C13B H13D 105.7 .
C13B C14B H14D 109.5 .
C13B C14B H14E 109.5 .
H14D C14B H14E 109.5 .
C13B C14B H14F 109.5 .
H14D C14B H14F 109.5 .
H14E C14B H14F 109.5 .
C18B C17B P3 99.6(9) .
C18B C17B H17C 111.9 .
P3 C17B H17C 111.9 .
C18B C17B H17D 111.9 .
P3 C17B H17D 111.9 .
H17C C17B H17D 109.6 .
C17B C18B P4 97.4(8) .
C17B C18B H18C 112.3 .
P4 C18B H18C 112.3 .
C17B C18B H18D 112.3 .
P4 C18B H18D 112.3 .
H18C C18B H18D 109.9 .
C20B C19B P4 99.0(9) .
C20B C19B H19C 112.0 .
P4 C19B H19C 112.0 .
C20B C19B H19D 112.0 .
P4 C19B H19D 112.0 .
H19C C19B H19D 109.6 .
C19B C20B H20D 109.5 .
C19B C20B H20E 109.5 .
H20D C20B H20E 109.5 .
C19B C20B H20F 109.5 .
H20D C20B H20F 109.5 .
H20E C20B H20F 109.5 .
C16 C15 P3 119.4(4) .
C16 C15 H15A 107.5 .
P3 C15 H15A 107.5 .
C16 C15 H15B 107.5 .
P3 C15 H15B 107.5 .
H15A C15 H15B 107.0 .
C15 C16 H16A 109.5 .
C15 C16 H16B 109.5 .
H16A C16 H16B 109.5 .
C15 C16 H16C 109.5 .
H16A C16 H16C 109.5 .
H16B C16 H16C 109.5 .
C22 C21 P4 117.9(3) .
C22 C21 H21A 107.8 .
P4 C21 H21A 107.8 .
C22 C21 H21B 107.8 .
P4 C21 H21B 107.8 .
H21A C21 H21B 107.2 .
C21 C22 H22A 109.5 .
C21 C22 H22B 109.5 .
H22A C22 H22B 109.5 .
C21 C22 H22C 109.5 .
H22A C22 H22C 109.5 .
H22B C22 H22C 109.5 .
C24 C23 C28 115.1(4) .
C24 C23 B1 124.7(4) .
C28 C23 B1 120.1(3) .
C25 C24 C23 122.2(4) .
C25 C24 H24 118.9 .
C23 C24 H24 118.9 .
C26 C25 C24 120.9(4) .
C26 C25 C29 119.6(4) .
C24 C25 C29 119.6(4) .
C25 C26 C27 118.7(4) .
C25 C26 H26 120.7 .
C27 C26 H26 120.7 .
C26 C27 C28 120.2(4) .
C26 C27 C30 119.7(4) .
C28 C27 C30 120.0(4) .
C27 C28 C23 122.9(4) .
C27 C28 H28 118.6 .
C23 C28 H28 118.6 .
F1 C29 F2 108.0(5) .
F1 C29 F3 102.3(5) .
F2 C29 F3 104.2(4) .
F1 C29 C25 114.6(4) .
F2 C29 C25 114.1(5) .
F3 C29 C25 112.5(4) .
F6 C30 F4 107.2(5) .
F6 C30 F5 105.5(5) .
F4 C30 F5 102.9(4) .
F6 C30 C27 115.3(4) .
F4 C30 C27 112.0(4) .
F5 C30 C27 113.1(4) .
C32 C31 C36 115.4(3) .
C32 C31 B1 124.6(3) .
C36 C31 B1 120.0(3) .
C33 C32 C31 122.0(4) .
C33 C32 H32 119.0 .
C31 C32 H32 119.0 .
C34 C33 C32 120.9(4) .
C34 C33 C37 118.8(3) .
C32 C33 C37 120.4(3) .
C35 C34 C33 118.6(4) .
C35 C34 H34 120.7 .
C33 C34 H34 120.7 .
C34 C35 C36 120.2(4) .
C34 C35 C38 119.5(4) .
C36 C35 C38 120.4(4) .
C35 C36 C31 122.9(4) .
C35 C36 H36 118.5 .
C31 C36 H36 118.5 .
F9A C37 F7A 105.6(5) .
F7B C37 F9B 121.2(18) .
F9A C37 F8A 107.8(5) .
F7A C37 F8A 103.3(4) .
F7B C37 F8B 94.4(11) .
F9B C37 F8B 98.2(14) .
F9A C37 C33 113.0(4) .
F7B C37 C33 113.7(7) .
F7A C37 C33 114.4(5) .
F9B C37 C33 117.0(18) .
F8A C37 C33 112.0(4) .
F8B C37 C33 106.3(8) .
F12 C38 F10 105.8(4) .
F12 C38 F11 105.3(4) .
F10 C38 F11 104.4(4) .
F12 C38 C35 113.8(4) .
F10 C38 C35 113.8(4) .
F11 C38 C35 112.9(4) .
C40 C39 C44 116.0(4) .
C40 C39 B1 119.4(3) .
C44 C39 B1 124.6(3) .
C41 C40 C39 122.4(4) .
C41 C40 H40 118.8 .
C39 C40 H40 118.8 .
C40 C41 C42 120.1(4) .
C40 C41 C45 120.9(4) .
C42 C41 C45 119.1(4) .
C43 C42 C41 118.7(4) .
C43 C42 H42 120.6 .
C41 C42 H42 120.6 .
C42 C43 C44 120.7(4) .
C42 C43 C46 120.2(4) .
C44 C43 C46 119.1(4) .
C43 C44 C39 122.1(4) .
C43 C44 H44 119.0 .
C39 C44 H44 119.0 .
F15 C45 F14 108.9(4) .
F15 C45 F13 103.1(4) .
F14 C45 F13 103.0(4) .
F15 C45 C41 113.7(4) .
F14 C45 C41 114.1(4) .
F13 C45 C41 112.9(4) .
F18 C46 F16 107.2(4) .
F18 C46 F17 103.3(4) .
F16 C46 F17 104.6(4) .
F18 C46 C43 113.9(4) .
F16 C46 C43 113.3(4) .
F17 C46 C43 113.5(4) .
C52 C47 C48 114.6(4) .
C52 C47 B1 125.9(3) .
C48 C47 B1 119.3(3) .
C49 C48 C47 123.0(4) .
C49 C48 H48 118.5 .
C47 C48 H48 118.5 .
C50 C49 C48 120.4(4) .
C50 C49 C53 122.2(4) .
C48 C49 C53 117.5(4) .
C49 C50 C51 118.6(4) .
C49 C50 H50 120.7 .
C51 C50 H50 120.7 .
C50 C51 C52 120.1(4) .
C50 C51 C54 119.7(4) .
C52 C51 C54 120.1(4) .
C47 C52 C51 123.2(4) .
C47 C52 H52 118.4 .
C51 C52 H52 118.4 .
F20 C53 F19 108.5(5) .
F20 C53 F21 105.7(4) .
F19 C53 F21 105.1(4) .
F20 C53 C49 113.3(4) .
F19 C53 C49 112.4(4) .
F21 C53 C49 111.4(4) .
F23 C54 F24 107.5(5) .
F23 C54 F22 105.2(5) .
F24 C54 F22 104.9(4) .
F23 C54 C51 113.2(4) .
F24 C54 C51 112.1(4) .
F22 C54 C51 113.4(4) .
C4 P1 C5 102.5(2) .
C4 P1 C7 103.1(2) .
C5 P1 C7 102.2(2) .
C4 P1 Fe1 123.37(17) .
C5 P1 Fe1 114.21(16) .
C7 P1 Fe1 109.06(15) .
C11 P2 C9 105.4(3) .
C11 P2 C8 100.6(3) .
C9 P2 C8 99.9(3) .
C11 P2 Fe1 122.05(17) .
C9 P2 Fe1 118.80(19) .
C8 P2 Fe1 106.20(18) .
C15 P3 C17A 105.6(4) .
C15 P3 C13B 115.6(5) .
C15 P3 C13A 97.1(4) .
C17A P3 C13A 104.4(4) .
C15 P3 C17B 95.2(5) .
C13B P3 C17B 96.9(7) .
C15 P3 Fe1 121.16(15) .
C17A P3 Fe1 110.8(2) .
C13B P3 Fe1 118.0(5) .
C13A P3 Fe1 115.8(3) .
C17B P3 Fe1 100.8(5) .
C18A P4 C21 104.8(4) .
C18A P4 C19A 103.7(4) .
C21 P4 C19A 97.5(4) .
C19B P4 C18B 89.5(7) .
C21 P4 C18B 97.8(5) .
C19A P4 C18B 123.7(6) .
C18A P4 Fe1 111.7(2) .
C19B P4 Fe1 122.2(5) .
C21 P4 Fe1 118.72(16) .
C19A P4 Fe1 118.3(3) .
C18B P4 Fe1 100.2(5) .
N1 Fe1 C1 178.15(16) .
N1 Fe1 P2 95.07(12) .
C1 Fe1 P2 85.37(13) .
N1 Fe1 P4 91.57(12) .
C1 Fe1 P4 88.04(13) .
P2 Fe1 P4 173.06(6) .
N1 Fe1 P3 90.78(12) .
C1 Fe1 P3 87.38(12) .
P2 Fe1 P3 96.49(5) .
P4 Fe1 P3 85.38(5) .
N1 Fe1 P1 90.71(12) .
C1 Fe1 P1 91.12(12) .
P2 Fe1 P1 84.19(4) .
P4 Fe1 P1 93.76(5) .
P3 Fe1 P1 178.30(6) .
C31 B1 C47 111.6(3) .
C31 B1 C39 107.1(3) .
C47 B1 C39 111.2(3) .
C31 B1 C23 112.6(3) .
C47 B1 C23 104.8(3) .
C39 B1 C23 109.6(3) .

loop_
_geom_bond_atom_site_label_1
_geom_bond_atom_site_label_2
_geom_bond_distance
_geom_bond_site_symmetry_2
C1 C2 1.220(5) .
C1 Fe1 1.927(5) .
C2 C2 1.387(9) 3_456
N1 N2 1.105(5) .
N1 Fe1 1.846(4) .
C3 C4 1.514(7) .
C3 H3A 0.9600 .
C3 H3B 0.9600 .
C3 H3C 0.9600 .
C4 P1 1.831(5) .
C4 H4A 0.9700 .
C4 H4B 0.9700 .
C5 C6 1.527(6) .
C5 P1 1.842(5) .
C5 H5A 0.9700 .
C5 H5B 0.9700 .
C6 H6A 0.9600 .
C6 H6B 0.9600 .
C6 H6C 0.9600 .
C7 C8 1.496(6) .
C7 P1 1.847(4) .
C7 H7A 0.9700 .
C7 H7B 0.9700 .
C8 P2 1.851(5) .
C8 H8A 0.9700 .
C8 H8B 0.9700 .
C9 C10 1.525(7) .
C9 P2 1.837(6) .
C9 H9A 0.9700 .
C9 H9B 0.9700 .
C10 H10A 0.9600 .
C10 H10B 0.9600 .
C10 H10C 0.9600 .
C11 C12 1.545(7) .
C11 P2 1.807(5) .
C11 H11A 0.9700 .
C11 H11B 0.9700 .
C12 H12A 0.9600 .
C12 H12B 0.9600 .
C12 H12C 0.9600 .
C13A C14A 1.501(6) .
C13A P3 1.838(5) .
C13A H13A 0.9700 .
C13A H13B 0.9700 .
C14A H14A 0.9600 .
C14A H14B 0.9600 .
C14A H14C 0.9600 .
C17A C18A 1.505(6) .
C17A P3 1.815(5) .
C17A H17A 0.9700 .
C17A H17B 0.9700 .
C18A P4 1.813(5) .
C18A H18A 0.9700 .
C18A H18B 0.9700 .
C19A C20A 1.502(6) .
C19A P4 1.833(5) .
C19A H19A 0.9700 .
C19A H19B 0.9700 .
C20A H20A 0.9600 .
C20A H20B 0.9600 .
C20A H20C 0.9600 .
C13B C14B 1.495(6) .
C13B P3 1.818(6) .
C13B H13C 0.9700 .
C13B H13D 0.9700 .
C14B H14D 0.9600 .
C14B H14E 0.9600 .
C14B H14F 0.9600 .
C17B C18B 1.520(6) .
C17B P3 1.840(6) .
C17B H17C 0.9700 .
C17B H17D 0.9700 .
C18B P4 1.835(6) .
C18B H18C 0.9700 .
C18B H18D 0.9700 .
C19B C20B 1.497(6) .
C19B P4 1.819(6) .
C19B H19C 0.9700 .
C19B H19D 0.9700 .
C20B H20D 0.9600 .
C20B H20E 0.9600 .
C20B H20F 0.9600 .
C15 C16 1.504(5) .
C15 P3 1.800(4) .
C15 H15A 0.9700 .
C15 H15B 0.9700 .
C16 H16A 0.9600 .
C16 H16B 0.9600 .
C16 H16C 0.9600 .
C21 C22 1.513(5) .
C21 P4 1.820(4) .
C21 H21A 0.9700 .
C21 H21B 0.9700 .
C22 H22A 0.9600 .
C22 H22B 0.9600 .
C22 H22C 0.9600 .
C23 C24 1.404(5) .
C23 C28 1.405(6) .
C23 B1 1.651(6) .
C24 C25 1.384(5) .
C24 H24 0.9300 .
C25 C26 1.380(6) .
C25 C29 1.494(6) .
C26 C27 1.383(6) .
C26 H26 0.9300 .
C27 C28 1.383(5) .
C27 C30 1.483(6) .
C28 H28 0.9300 .
C29 F1 1.308(6) .
C29 F2 1.309(6) .
C29 F3 1.330(6) .
C30 F6 1.290(5) .
C30 F4 1.325(6) .
C30 F5 1.329(5) .
C31 C32 1.400(5) .
C31 C36 1.403(5) .
C31 B1 1.632(6) .
C32 C33 1.396(5) .
C32 H32 0.9300 .
C33 C34 1.383(5) .
C33 C37 1.486(6) .
C34 C35 1.380(5) .
C34 H34 0.9300 .
C35 C36 1.391(5) .
C35 C38 1.485(6) .
C36 H36 0.9300 .
C37 F9A 1.327(4) .
C37 F7B 1.327(5) .
C37 F7A 1.327(4) .
C37 F9B 1.328(5) .
C37 F8A 1.331(4) .
C37 F8B 1.336(5) .
C38 F12 1.307(5) .
C38 F10 1.308(5) .
C38 F11 1.319(6) .
C39 C40 1.397(5) .
C39 C44 1.403(5) .
C39 B1 1.649(6) .
C40 C41 1.392(5) .
C40 H40 0.9300 .
C41 C42 1.393(5) .
C41 C45 1.478(6) .
C42 C43 1.381(5) .
C42 H42 0.9300 .
C43 C44 1.388(5) .
C43 C46 1.484(6) .
C44 H44 0.9300 .
C45 F15 1.305(5) .
C45 F14 1.312(5) .
C45 F13 1.349(5) .
C46 F18 1.317(5) .
C46 F16 1.326(5) .
C46 F17 1.330(5) .
C47 C52 1.387(5) .
C47 C48 1.401(5) .
C47 B1 1.642(6) .
C48 C49 1.386(6) .
C48 H48 0.9300 .
C49 C50 1.372(6) .
C49 C53 1.505(6) .
C50 C51 1.382(6) .
C50 H50 0.9300 .
C51 C52 1.390(5) .
C51 C54 1.500(6) .
C52 H52 0.9300 .
C53 F20 1.297(6) .
C53 F19 1.335(6) .
C53 F21 1.350(5) .
C54 F23 1.303(6) .
C54 F24 1.309(6) .
C54 F22 1.316(5) .
P1 Fe1 2.2845(12) .
P2 Fe1 2.2585(12) .
P3 Fe1 2.2798(12) .
P4 Fe1 2.2632(13) .
